data_7012312
loop_
_publ_author_name
'Alekseyeva, Elena S.'
'Batsanov, Andrei S.'
'Boyd, Lynn A.'
'Fox, Mark A.'
'Hibbert, Thomas G.'
'Howard, Judith A. K.'
'Hugh MacBride, J. A.'
'Mackinnon, Angus'
'Wade, Kenneth'

_publ_section_title
;
 Intra- and inter-molecular carboranyl C--H&#x22EF;N hydrogen bonds in
 pyridyl-containing ortho-carboranesElectronic supplementary
 information (ESI) available: rotatable 3-D molecular structure
 diagrams of experimental structures of 1--4 and of MP2/6-31G*
 optimised geometries 1a--7b in CHIME format. Computed GIAO NMR data
 for 1b--4c. See http://www.rsc.org/suppdata/dt/b2/b209931d/
;
_journal_issue 3
_journal_name_full 'Dalton Transactions'
_journal_page_first 475
_journal_paper_doi 10.1039/b209931d
_journal_year 2003
_chemical_formula_sum 'C7 H15 B10 N'
_chemical_formula_weight 221.30
_chemical_melting_point 377.6(5)
_chemical_name_systematic
;
1-(2-pyridyl)-orthocarborane
;
_space_group_IT_number 14
_symmetry_cell_setting monoclinic
_symmetry_space_group_name_Hall '-P 2yn'
_symmetry_space_group_name_H-M 'P 1 21/n 1'
_atom_sites_solution_hydrogens difmap
_atom_sites_solution_primary direct
_atom_sites_solution_secondary difmap
_audit_creation_method SHELXL-97
_cell_angle_alpha 90.00
_cell_angle_beta 92.54(4)
_cell_angle_gamma 90.00
_cell_formula_units_Z 4
_cell_length_a 7.057(3)
_cell_length_b 18.029(3)
_cell_length_c 9.899(4)
_cell_measurement_reflns_used 24
_cell_measurement_temperature 150(2)
_cell_measurement_theta_max 29.0
_cell_measurement_theta_min 15.0
_cell_volume 1258.2(8)
_computing_cell_refinement 'AFC (MSC, 1989)'
_computing_data_collection 'AFC (MSC, 1989)'
_computing_data_reduction 'TEXSAN (MSC, 1990)'
_computing_molecular_graphics SHELXTL
_computing_publication_material SHELXTL
_computing_structure_refinement 'SHELXL-97 (Sheldrick, 1997)'
_computing_structure_solution 'SHELXS-97 (Sheldrick, 1990)'
_diffrn_ambient_temperature 150(2)
_diffrn_measured_fraction_theta_full 0.700
_diffrn_measured_fraction_theta_max 0.700
_diffrn_measurement_device_type 'Rigaku AFC6S 4-circle diffractometer'
_diffrn_measurement_method '2\q/\w scans'
_diffrn_radiation_monochromator graphite
_diffrn_radiation_source 'fine-focus sealed tube'
_diffrn_radiation_type CuK\a
_diffrn_radiation_wavelength 1.54178
_diffrn_reflns_av_R_equivalents 0.0284
_diffrn_reflns_av_sigmaI/netI 0.0694
_diffrn_reflns_limit_h_max 7
_diffrn_reflns_limit_h_min 0
_diffrn_reflns_limit_k_max 22
_diffrn_reflns_limit_k_min 0
_diffrn_reflns_limit_l_max 12
_diffrn_reflns_limit_l_min -12
_diffrn_reflns_number 1984
_diffrn_reflns_theta_full 73.65
_diffrn_reflns_theta_max 73.65
_diffrn_reflns_theta_min 4.91
_diffrn_standards_decay_% 0
_diffrn_standards_interval_count 150
_diffrn_standards_number 3
_exptl_absorpt_coefficient_mu 0.390
_exptl_absorpt_correction_type none
_exptl_crystal_colour colourless
_exptl_crystal_density_diffrn 1.168
_exptl_crystal_density_method 'not measured'
_exptl_crystal_description block
_exptl_crystal_F_000 456
_exptl_crystal_size_max 0.4
_exptl_crystal_size_mid 0.3
_exptl_crystal_size_min 0.2
_refine_diff_density_max 0.178
_refine_diff_density_min -0.189
_refine_diff_density_rms 0.040
_refine_ls_extinction_coef 0.0054(7)
_refine_ls_extinction_expression Fc^*^==kFc[1+0.001xFc^2^\l^3^/sin(2\q)]^-1/4^
_refine_ls_extinction_method SHELXL
_refine_ls_goodness_of_fit_ref 0.982
_refine_ls_hydrogen_treatment mixed
_refine_ls_matrix_type full
_refine_ls_number_parameters 168
_refine_ls_number_reflns 1780
_refine_ls_number_restraints 0
_refine_ls_restrained_S_all 0.982
_refine_ls_R_factor_all 0.1051
_refine_ls_R_factor_gt 0.0468
_refine_ls_shift/su_max 0.001
_refine_ls_shift/su_mean 0.000
_refine_ls_structure_factor_coef Fsqd
_refine_ls_weighting_details 'calc w==1/[\s^2^(Fo^2^)+(0.0664P)^2^+0.4393P] where P==(Fo^2^+2Fc^2^)/3'
_refine_ls_weighting_scheme calc
_refine_ls_wR_factor_gt 0.1167
_refine_ls_wR_factor_ref 0.1361
_reflns_number_gt 1128
_reflns_number_total 1780
_reflns_threshold_expression I>2\s(I)
_cod_data_source_file b209931d.txt
_cod_data_source_block 1
_cod_depositor_comments
;
The following automatic conversions were performed:
'_symmetry_cell_setting' value 'Monoclinic' changed to 'monoclinic'
according to '/home/adriana/struct/CIF-dictionaries/cif_core.dic'
dictionary named 'cif_core.dic' version 2.4.1 from 2010-06-29.

Automatic conversion script
Id: cif_fix_enum 1555 2011-01-17 13:19:09Z saulius 

The following automatic conversions were performed:

'_chemical_melting_point' value '104--105\% C' was changed to
'377.6(5)' - it was converted from degrees Celsius(C) to Kelvins(K),
the average value was taken and precision was estimated.

Automatic conversion script
Id: cif_fix_values 1569 2011-02-09 13:29:24Z adriana 
;
_cod_original_sg_symbol_H-M 'P 1 21/n  1'
_cod_database_code 7012312

loop_
_symmetry_equiv_pos_as_xyz
'x, y, z'
'-x+1/2, y+1/2, -z+1/2'
'-x, -y, -z'
'x-1/2, -y-1/2, z-1/2'

loop_
_atom_site_label
_atom_site_type_symbol
_atom_site_fract_x
_atom_site_fract_y
_atom_site_fract_z
_atom_site_U_iso_or_equiv
_atom_site_adp_type
_atom_site_occupancy
_atom_site_symmetry_multiplicity
_atom_site_calc_flag
_atom_site_refinement_flags
_atom_site_disorder_assembly
_atom_site_disorder_group
N1 N 0.2223(3) 0.11035(12) 0.0397(2) 0.0315(6) Uani 1 1 d . . .
C1 C 0.2758(4) 0.11033(12) 0.2811(2) 0.0234(6) Uani 1 1 d . . .
C2 C 0.2240(4) 0.19849(13) 0.2741(3) 0.0277(7) Uani 1 1 d . . .
H2 H 0.174(3) 0.2159(14) 0.186(3) 0.030(7) Uiso 1 1 d . . .
C12 C 0.2561(4) 0.06829(14) 0.1490(2) 0.0247(6) Uani 1 1 d . . .
C13 C 0.2772(4) -0.00782(14) 0.1450(3) 0.0327(7) Uani 1 1 d . . .
H13 H 0.2996 -0.0356 0.2256 0.039 Uiso 1 1 calc R . .
C14 C 0.2647(4) -0.04239(15) 0.0201(3) 0.0402(8) Uani 1 1 d . . .
H14 H 0.2788 -0.0946 0.0133 0.048 Uiso 1 1 calc R . .
C15 C 0.2316(4) -0.00001(17) -0.0939(3) 0.0399(8) Uani 1 1 d . . .
H15 H 0.2230 -0.0224 -0.1808 0.048 Uiso 1 1 calc R . .
C16 C 0.2111(4) 0.07529(17) -0.0801(3) 0.0382(8) Uani 1 1 d . . .
H16 H 0.1877 0.1041 -0.1594 0.046 Uiso 1 1 calc R . .
B3 B 0.4573(5) 0.17422(16) 0.2893(3) 0.0312(8) Uani 1 1 d . . .
H3 H 0.5634 0.1819 0.2096 0.037 Uiso 1 1 calc R . .
B4 B 0.4578(5) 0.09511(18) 0.3953(3) 0.0323(8) Uani 1 1 d . . .
H4 H 0.5658 0.0500 0.3868 0.039 Uiso 1 1 calc R . .
B5 B 0.2199(5) 0.07445(17) 0.4329(3) 0.0340(8) Uani 1 1 d . . .
H5 H 0.1719 0.0160 0.4488 0.041 Uiso 1 1 calc R . .
B6 B 0.0686(5) 0.14064(16) 0.3512(3) 0.0285(7) Uani 1 1 d . . .
H6 H -0.0784 0.1266 0.3121 0.034 Uiso 1 1 calc R . .
B7 B 0.3658(5) 0.25000(18) 0.3791(3) 0.0385(9) Uani 1 1 d . . .
H7 H 0.4122 0.3082 0.3590 0.046 Uiso 1 1 calc R . .
B8 B 0.5162(5) 0.1843(2) 0.4624(3) 0.0413(9) Uani 1 1 d . . .
H8 H 0.6638 0.1987 0.4998 0.050 Uiso 1 1 calc R . .
B9 B 0.3699(5) 0.1228(2) 0.5520(3) 0.0415(9) Uani 1 1 d . . .
H9 H 0.4215 0.0965 0.6493 0.050 Uiso 1 1 calc R . .
B10 B 0.1294(5) 0.15050(18) 0.5251(3) 0.0353(8) Uani 1 1 d . . .
H10 H 0.0222 0.1426 0.6039 0.042 Uiso 1 1 calc R . .
B11 B 0.1272(5) 0.22965(17) 0.4173(3) 0.0330(8) Uani 1 1 d . . .
H11 H 0.0176 0.2744 0.4222 0.040 Uiso 1 1 calc R . .
B12 B 0.3129(5) 0.2187(2) 0.5427(3) 0.0391(9) Uani 1 1 d . . .
H12 H 0.3261 0.2560 0.6331 0.047 Uiso 1 1 calc R . .

loop_
_atom_site_aniso_label
_atom_site_aniso_U_11
_atom_site_aniso_U_22
_atom_site_aniso_U_33
_atom_site_aniso_U_23
_atom_site_aniso_U_13
_atom_site_aniso_U_12
N1 0.0350(15) 0.0374(13) 0.0219(11) -0.0024(9) 0.0005(10) 0.0032(10)
C1 0.0264(15) 0.0210(12) 0.0227(12) 0.0020(10) 0.0017(11) 0.0023(11)
C2 0.0344(17) 0.0238(13) 0.0246(13) -0.0006(11) -0.0022(12) 0.0014(12)
C12 0.0216(16) 0.0271(13) 0.0255(13) -0.0018(11) 0.0031(11) -0.0022(11)
C13 0.0307(17) 0.0272(14) 0.0406(16) -0.0001(12) 0.0044(13) -0.0003(12)
C14 0.0376(19) 0.0317(15) 0.0522(18) -0.0186(14) 0.0108(14) -0.0068(13)
C15 0.0323(18) 0.0510(19) 0.0368(16) -0.0240(14) 0.0059(13) -0.0081(15)
C16 0.0344(18) 0.056(2) 0.0238(13) -0.0059(13) 0.0008(12) 0.0042(15)
B3 0.0300(19) 0.0317(17) 0.0320(16) -0.0080(13) 0.0008(14) -0.0063(14)
B4 0.031(2) 0.0417(17) 0.0241(15) -0.0024(14) -0.0022(14) 0.0103(15)
B5 0.042(2) 0.0358(18) 0.0255(15) 0.0057(13) 0.0100(14) 0.0068(15)
B6 0.0275(19) 0.0319(16) 0.0263(15) -0.0049(12) 0.0045(13) 0.0028(13)
B7 0.038(2) 0.0353(18) 0.0425(19) -0.0168(15) 0.0042(16) -0.0073(15)
B8 0.030(2) 0.058(2) 0.0362(18) -0.0178(16) -0.0023(16) -0.0017(17)
B9 0.042(2) 0.059(2) 0.0238(15) -0.0035(15) -0.0009(15) 0.0180(18)
B10 0.036(2) 0.0456(19) 0.0248(15) -0.0041(14) 0.0040(14) 0.0051(16)
B11 0.034(2) 0.0333(17) 0.0316(16) -0.0113(13) -0.0019(15) 0.0049(15)
B12 0.034(2) 0.052(2) 0.0308(17) -0.0166(15) -0.0039(16) 0.0072(17)

loop_
_atom_type_symbol
_atom_type_description
_atom_type_scat_dispersion_real
_atom_type_scat_dispersion_imag
_atom_type_scat_source
C C 0.0181 0.0091 'International Tables Vol C Tables 4.2.6.8 and 6.1.1.4'
H H 0.0000 0.0000 'International Tables Vol C Tables 4.2.6.8 and 6.1.1.4'
B B 0.0090 0.0039 'International Tables Vol C Tables 4.2.6.8 and 6.1.1.4'
N N 0.0311 0.0180 'International Tables Vol C Tables 4.2.6.8 and 6.1.1.4'

loop_
_geom_angle_atom_site_label_1
_geom_angle_atom_site_label_2
_geom_angle_atom_site_label_3
_geom_angle
_geom_angle_site_symmetry_1
_geom_angle_site_symmetry_3
_geom_angle_publ_flag
C12 N1 C16 116.7(2) . . ?
N1 C12 C13 123.8(2) . . ?
N1 C12 C1 115.0(2) . . ?
C13 C12 C1 121.1(2) . . ?
C12 C13 C14 118.1(3) . . ?
C15 C14 C13 119.0(3) . . ?
C12 C1 C2 116.1(2) . . ?
C12 C1 B4 122.2(2) . . ?
C2 C1 B4 110.4(2) . . ?
C12 C1 B5 123.9(2) . . ?
C2 C1 B5 110.38(19) . . ?
B4 C1 B5 63.08(18) . . ?
C12 C1 B3 114.6(2) . . ?
C2 C1 B3 61.01(16) . . ?
B4 C1 B3 62.42(17) . . ?
B5 C1 B3 114.5(2) . . ?
C12 C1 B6 117.2(2) . . ?
C2 C1 B6 61.23(15) . . ?
B4 C1 B6 114.3(2) . . ?
B5 C1 B6 62.17(17) . . ?
B3 C1 B6 114.15(19) . . ?
N1 C16 C15 123.5(3) . . ?
C16 C15 C14 118.9(3) . . ?
C1 C2 B7 112.6(2) . . ?
C1 C2 B11 112.6(2) . . ?
B7 C2 B11 63.48(18) . . ?
C1 C2 B3 62.10(16) . . ?
B7 C2 B3 62.78(18) . . ?
B11 C2 B3 115.8(2) . . ?
C1 C2 B6 62.34(16) . . ?
B7 C2 B6 115.7(2) . . ?
B11 C2 B6 62.67(17) . . ?
B3 C2 B6 116.0(2) . . ?
C2 B6 C1 56.43(15) . . ?
C2 B6 B10 103.9(2) . . ?
C1 B6 B10 104.4(2) . . ?
C2 B6 B5 103.2(2) . . ?
C1 B6 B5 57.92(16) . . ?
B10 B6 B5 60.46(17) . . ?
C2 B6 B11 58.09(16) . . ?
C1 B6 B11 104.2(2) . . ?
B10 B6 B11 60.46(17) . . ?
B5 B6 B11 108.3(2) . . ?
C2 B3 C1 56.88(15) . . ?
C2 B3 B8 104.2(2) . . ?
C1 B3 B8 105.0(2) . . ?
C2 B3 B7 58.18(17) . . ?
C1 B3 B7 104.7(2) . . ?
B8 B3 B7 60.32(19) . . ?
C2 B3 B4 103.6(2) . . ?
C1 B3 B4 58.04(16) . . ?
B8 B3 B4 60.71(18) . . ?
B7 B3 B4 108.4(2) . . ?
B7 B12 B9 107.5(2) . . ?
B7 B12 B11 60.28(18) . . ?
B9 B12 B11 107.6(2) . . ?
B7 B12 B8 59.76(19) . . ?
B9 B12 B8 60.0(2) . . ?
B11 B12 B8 108.1(2) . . ?
B7 B12 B10 108.1(2) . . ?
B9 B12 B10 59.8(2) . . ?
B11 B12 B10 59.99(19) . . ?
B8 B12 B10 108.1(2) . . ?
C1 B4 B9 104.7(2) . . ?
C1 B4 B3 59.54(16) . . ?
B9 B4 B3 107.5(2) . . ?
C1 B4 B5 58.57(16) . . ?
B9 B4 B5 60.23(19) . . ?
B3 B4 B5 108.5(2) . . ?
C1 B4 B8 105.0(2) . . ?
B9 B4 B8 60.1(2) . . ?
B3 B4 B8 59.21(18) . . ?
B5 B4 B8 108.5(2) . . ?
B3 B8 B7 60.19(18) . . ?
B3 B8 B9 107.7(2) . . ?
B7 B8 B9 107.5(2) . . ?
B3 B8 B4 60.07(17) . . ?
B7 B8 B4 107.8(2) . . ?
B9 B8 B4 59.55(19) . . ?
B3 B8 B12 108.1(2) . . ?
B7 B8 B12 59.80(19) . . ?
B9 B8 B12 59.9(2) . . ?
B4 B8 B12 107.6(2) . . ?
C2 B11 B6 59.24(16) . . ?
C2 B11 B12 103.6(2) . . ?
B6 B11 B12 108.0(2) . . ?
C2 B11 B7 58.07(17) . . ?
B6 B11 B7 108.4(2) . . ?
B12 B11 B7 59.72(19) . . ?
C2 B11 B10 104.0(2) . . ?
B6 B11 B10 59.49(17) . . ?
B12 B11 B10 60.36(19) . . ?
B7 B11 B10 108.0(2) . . ?
B4 B9 B12 108.5(2) . . ?
B4 B9 B10 108.5(2) . . ?
B12 B9 B10 60.44(18) . . ?
B4 B9 B8 60.33(19) . . ?
B12 B9 B8 60.2(2) . . ?
B10 B9 B8 108.8(2) . . ?
B4 B9 B5 60.08(18) . . ?
B12 B9 B5 108.4(2) . . ?
B10 B9 B5 60.12(18) . . ?
B8 B9 B5 108.5(2) . . ?
B6 B10 B9 107.9(2) . . ?
B6 B10 B5 59.99(17) . . ?
B9 B10 B5 59.93(19) . . ?
B6 B10 B11 60.05(17) . . ?
B9 B10 B11 107.3(2) . . ?
B5 B10 B11 107.7(2) . . ?
B6 B10 B12 107.9(2) . . ?
B9 B10 B12 59.7(2) . . ?
B5 B10 B12 107.7(2) . . ?
B11 B10 B12 59.65(18) . . ?
C2 B7 B3 59.03(16) . . ?
C2 B7 B8 104.2(2) . . ?
B3 B7 B8 59.49(18) . . ?
C2 B7 B12 104.1(2) . . ?
B3 B7 B12 108.1(2) . . ?
B8 B7 B12 60.44(19) . . ?
C2 B7 B11 58.45(16) . . ?
B3 B7 B11 108.5(2) . . ?
B8 B7 B11 108.4(2) . . ?
B12 B7 B11 60.01(18) . . ?
C1 B5 B6 59.91(16) . . ?
C1 B5 B4 58.35(16) . . ?
B6 B5 B4 108.6(2) . . ?
C1 B5 B9 104.2(2) . . ?
B6 B5 B9 107.5(2) . . ?
B4 B5 B9 59.69(18) . . ?
C1 B5 B10 105.2(2) . . ?
B6 B5 B10 59.55(17) . . ?
B4 B5 B10 108.1(2) . . ?
B9 B5 B10 59.94(18) . . ?

loop_
_geom_bond_atom_site_label_1
_geom_bond_atom_site_label_2
_geom_bond_distance
_geom_bond_site_symmetry_2
_geom_bond_publ_flag
N1 C12 1.335(3) . ?
N1 C16 1.342(3) . ?
C12 C13 1.381(4) . ?
C12 C1 1.513(3) . ?
C13 C14 1.384(4) . ?
C14 C15 1.374(4) . ?
C1 C2 1.632(3) . ?
C1 B4 1.695(4) . ?
C1 B5 1.699(4) . ?
C1 B3 1.722(4) . ?
C1 B6 1.734(4) . ?
C16 C15 1.373(4) . ?
C2 B7 1.689(4) . ?
C2 B11 1.696(4) . ?
C2 B3 1.704(4) . ?
C2 B6 1.717(4) . ?
B6 B10 1.765(4) . ?
B6 B5 1.773(4) . ?
B6 B11 1.775(4) . ?
B3 B8 1.755(4) . ?
B3 B7 1.767(4) . ?
B3 B4 1.770(4) . ?
B12 B7 1.771(5) . ?
B12 B9 1.776(5) . ?
B12 B11 1.776(4) . ?
B12 B8 1.782(5) . ?
B12 B10 1.789(5) . ?
B4 B9 1.768(4) . ?
B4 B5 1.775(5) . ?
B4 B8 1.782(5) . ?
B8 B7 1.770(5) . ?
B8 B9 1.778(5) . ?
B11 B7 1.781(5) . ?
B11 B10 1.782(4) . ?
B9 B10 1.778(5) . ?
B9 B5 1.778(5) . ?
B10 B5 1.781(4) . ?

loop_
_geom_hbond_atom_site_label_D
_geom_hbond_atom_site_label_H
_geom_hbond_atom_site_label_A
_geom_hbond_distance_DH
_geom_hbond_distance_HA
_geom_hbond_distance_DA
_geom_hbond_angle_DHA
_geom_hbond_site_symmetry_A
C2 H2 N1 0.98(2) 2.42(2) 2.812(3) 103.2(17) .

loop_
_geom_torsion_atom_site_label_1
_geom_torsion_atom_site_label_2
_geom_torsion_atom_site_label_3
_geom_torsion_atom_site_label_4
_geom_torsion
_geom_torsion_site_symmetry_1
_geom_torsion_site_symmetry_2
_geom_torsion_site_symmetry_3
_geom_torsion_site_symmetry_4
_geom_torsion_publ_flag
N1 C12 C1 C2 8.3(3) . . . . ?
